data_7001729
loop_
_publ_author_name
'Venugopal, Ajay'
'Kamps, Ina'
'Bojer, Daniel'
'Berger, Raphael J. F.'
'Mix, Andreas'
'Willner, Alexander'
'Neumann, Beate'
'Stammler, Hans-Georg'
'Mitzel, Norbert W.'

_publ_section_title
;
 Neutral ligand induced methane elimination from rare-earth metal
 tetramethylaluminates up to the six-coordinate carbide state
;
_journal_issue 29
_journal_name_full 'Dalton Transactions'
_journal_page_first 5755
_journal_paper_doi 10.1039/b905271b
_journal_year 2009
_chemical_formula_sum 'C19 H41 Al2 N3'
_chemical_formula_weight 365.51
_chemical_name_common
;1,3,5-Trimethyl-1,3,5-triazacyclohexane -
Bis(trimethylaluminium)-Adduct
;
_chemical_name_systematic
;
1,3,5-Trimethyl-1,3,5-triazacyclohexane - Bis(trimethylaluminium)-Adduct
;
_space_group_IT_number 14
_symmetry_cell_setting monoclinic
_symmetry_space_group_name_Hall '-P 2ybc'
_symmetry_space_group_name_H-M 'P 1 21/c 1'
_atom_sites_solution_hydrogens difmap
_atom_sites_solution_primary direct
_atom_sites_solution_secondary difmap
_audit_creation_method SHELXL-97
_cell_angle_alpha 90.00
_cell_angle_beta 96.978(15)
_cell_angle_gamma 90.00
_cell_formula_units_Z 4
_cell_length_a 10.6826(15)
_cell_length_b 29.104(4)
_cell_length_c 7.8399(11)
_cell_measurement_reflns_used 5000
_cell_measurement_temperature 163(2)
_cell_measurement_theta_max 26.93
_cell_measurement_theta_min 4.60
_cell_volume 2419.4(6)
_computing_cell_refinement 'STOE IPDS-1 software package'
_computing_data_collection 'STOE IPDS-1 software package'
_computing_data_reduction 'STOE IPDS-1 software package'
_computing_molecular_graphics 'Bruker SHELXTL'
_computing_publication_material 'Bruker SHELXTL'
_computing_structure_refinement 'SHELXL-97 (Sheldrick, 1997)'
_computing_structure_solution 'SHELXS-97 (Sheldrick, 1990)'
_diffrn_ambient_temperature 163(2)
_diffrn_measured_fraction_theta_full 0.954
_diffrn_measured_fraction_theta_max 0.954
_diffrn_measurement_device_type 'STOE IPDS-1'
_diffrn_measurement_method '\phi scans'
_diffrn_radiation_monochromator graphite
_diffrn_radiation_source 'fine-focus sealed tube'
_diffrn_radiation_type MoK\a
_diffrn_radiation_wavelength 0.71073
_diffrn_reflns_av_R_equivalents 0.1258
_diffrn_reflns_av_sigmaI/netI 0.0685
_diffrn_reflns_limit_h_max 13
_diffrn_reflns_limit_h_min -13
_diffrn_reflns_limit_k_max 36
_diffrn_reflns_limit_k_min -37
_diffrn_reflns_limit_l_max 9
_diffrn_reflns_limit_l_min -9
_diffrn_reflns_number 32699
_diffrn_reflns_theta_full 26.93
_diffrn_reflns_theta_max 26.93
_diffrn_reflns_theta_min 4.60
_exptl_absorpt_coefficient_mu 0.126
_exptl_absorpt_correction_type none
_exptl_crystal_colour Colourless
_exptl_crystal_density_diffrn 1.003
_exptl_crystal_density_method 'not measured'
_exptl_crystal_description Block
_exptl_crystal_F_000 808
_exptl_crystal_size_max 0.60
_exptl_crystal_size_mid 0.40
_exptl_crystal_size_min 0.30
_refine_diff_density_max 0.289
_refine_diff_density_min -0.172
_refine_diff_density_rms 0.043
_refine_ls_extinction_method none
_refine_ls_goodness_of_fit_ref 1.021
_refine_ls_hydrogen_treatment refall
_refine_ls_matrix_type full
_refine_ls_number_parameters 297
_refine_ls_number_reflns 4985
_refine_ls_number_restraints 0
_refine_ls_restrained_S_all 1.021
_refine_ls_R_factor_all 0.0906
_refine_ls_R_factor_gt 0.0492
_refine_ls_shift/su_max 0.000
_refine_ls_shift/su_mean 0.000
_refine_ls_structure_factor_coef Fsqd
_refine_ls_weighting_details 'calc w=1/[\s^2^(Fo^2^)+(0.0430P)^2^+0.8252P] where P=(Fo^2^+2Fc^2^)/3'
_refine_ls_weighting_scheme calc
_refine_ls_wR_factor_gt 0.0997
_refine_ls_wR_factor_ref 0.1140
_reflns_number_gt 3367
_reflns_number_total 4985
_reflns_threshold_expression >2sigma(I)
_cod_data_source_file b905271b.txt
_cod_data_source_block compound_2_CCDC_679432
_cod_depositor_comments
;
The following automatic conversions were performed:
'_symmetry_cell_setting' value 'Monoclinic' changed to 'monoclinic'
according to '/home/saulius/struct/CIF-dictionaries/cif_core.dic'
dictionary named 'cif_core.dic' version 2.4.1 from 2010-06-29.

Automatic conversion script
Id: cif_fix_enum 1527 2010-12-29 10:47:43Z saulius 
;
_cod_original_cell_volume 2419.5(6)
_cod_original_sg_symbol_H-M P2(1)/c
_cod_database_code 7001729

loop_
_symmetry_equiv_pos_as_xyz
'x, y, z'
'-x, y+1/2, -z+1/2'
'-x, -y, -z'
'x, -y-1/2, z-1/2'

loop_
_atom_site_label
_atom_site_type_symbol
_atom_site_fract_x
_atom_site_fract_y
_atom_site_fract_z
_atom_site_U_iso_or_equiv
_atom_site_adp_type
_atom_site_occupancy
_atom_site_symmetry_multiplicity
_atom_site_calc_flag
_atom_site_refinement_flags
_atom_site_disorder_assembly
_atom_site_disorder_group
Al1 Al 0.24094(6) 0.01710(2) 0.71682(9) 0.03174(18) Uani 1 1 d . . .
Al2 Al 0.44571(5) -0.15948(2) 0.63759(8) 0.02819(17) Uani 1 1 d . . .
N1 N 0.22393(13) -0.04940(5) 0.8146(2) 0.0219(3) Uani 1 1 d . . .
N2 N 0.31449(13) -0.12847(5) 0.7781(2) 0.0211(3) Uani 1 1 d . . .
N3 N 0.09116(13) -0.11664(5) 0.7797(2) 0.0245(4) Uani 1 1 d . . .
C1 C 0.32657(16) -0.07816(6) 0.7603(3) 0.0220(4) Uani 1 1 d . . .
H1A H 0.3336 -0.0713 0.6381 0.026 Uiso 1 1 calc R . .
H1B H 0.4067 -0.0686 0.8276 0.026 Uiso 1 1 calc R . .
C2 C 0.18632(16) -0.14253(6) 0.7029(3) 0.0246(4) Uani 1 1 d . . .
H2A H 0.1764 -0.1372 0.5773 0.030 Uiso 1 1 calc R . .
H2B H 0.1747 -0.1758 0.7228 0.030 Uiso 1 1 calc R . .
C3 C 0.10125(16) -0.06859(6) 0.7365(3) 0.0254(4) Uani 1 1 d . . .
H3A H 0.0314 -0.0513 0.7787 0.031 Uiso 1 1 calc R . .
H3B H 0.0938 -0.0651 0.6101 0.031 Uiso 1 1 calc R . .
C4 C 0.22643(18) -0.04538(7) 1.0043(3) 0.0306(5) Uani 1 1 d . . .
H4A H 0.1901(12) -0.0729(4) 1.0486(7) 0.046 Uiso 1 1 calc R . .
H4B H 0.1778(12) -0.0187(4) 1.0310(5) 0.046 Uiso 1 1 calc R . .
H4C H 0.3130(11) -0.0420(5) 1.0570(8) 0.046 Uiso 1 1 calc R . .
C5 C 0.34114(19) -0.14511(7) 0.9586(3) 0.0291(5) Uani 1 1 d . . .
H5A H 0.2693(10) -0.1393(4) 1.0181(9) 0.044 Uiso 1 1 calc R . .
H5B H 0.4132(12) -0.1292(4) 1.0153(9) 0.044 Uiso 1 1 calc R . .
H5C H 0.3581(12) -0.1775(4) 0.9585(3) 0.044 Uiso 1 1 calc R . .
C6 C -0.03529(18) -0.13405(7) 0.7209(3) 0.0364(5) Uani 1 1 d . . .
H6A H -0.0968(9) -0.1169(4) 0.7752(16) 0.055 Uiso 1 1 calc R . .
H6B H -0.0402(5) -0.1661(4) 0.7509(18) 0.055 Uiso 1 1 calc R . .
H6C H -0.0522(6) -0.1307(5) 0.5979(17) 0.055 Uiso 1 1 calc R . .
C11 C 0.0773(3) 0.04383(10) 0.7523(6) 0.0592(9) Uani 1 1 d . . .
H11A H 0.067(3) 0.0739(11) 0.705(4) 0.068(9) Uiso 1 1 d . . .
H11B H 0.074(3) 0.0460(11) 0.871(5) 0.075(12) Uiso 1 1 d . . .
H11C H 0.004(4) 0.0267(13) 0.712(5) 0.112(13) Uiso 1 1 d . . .
C12 C 0.2675(3) 0.00878(12) 0.4754(4) 0.0565(8) Uani 1 1 d . . .
H12A H 0.255(3) 0.0351(13) 0.419(4) 0.085(11) Uiso 1 1 d . . .
H12B H 0.351(4) -0.0014(12) 0.462(4) 0.093(12) Uiso 1 1 d . . .
H12C H 0.221(4) -0.0134(14) 0.424(5) 0.101(13) Uiso 1 1 d . . .
C13 C 0.3874(3) 0.04223(10) 0.8614(4) 0.0496(7) Uani 1 1 d . . .
H13A H 0.462(3) 0.0249(10) 0.854(4) 0.070(9) Uiso 1 1 d . . .
H13C H 0.400(3) 0.0717(12) 0.828(4) 0.076(9) Uiso 1 1 d . . .
H13B H 0.383(3) 0.0419(12) 0.980(5) 0.087(12) Uiso 1 1 d . . .
C21 C 0.6086(2) -0.14454(12) 0.7710(4) 0.0511(7) Uani 1 1 d . . .
H21A H 0.622(3) -0.1125(11) 0.787(4) 0.066(9) Uiso 1 1 d . . .
H21B H 0.625(3) -0.1608(11) 0.883(5) 0.083(11) Uiso 1 1 d . . .
H21C H 0.668(3) -0.1569(12) 0.725(5) 0.090(12) Uiso 1 1 d . . .
C22 C 0.4135(3) -0.12943(11) 0.4126(4) 0.0466(6) Uani 1 1 d . . .
H22A H 0.329(3) -0.1235(10) 0.370(4) 0.069(9) Uiso 1 1 d . . .
H22B H 0.443(3) -0.1481(11) 0.334(4) 0.074(10) Uiso 1 1 d . . .
H22C H 0.451(3) -0.1006(12) 0.403(4) 0.080(10) Uiso 1 1 d . . .
C23 C 0.3971(3) -0.22449(8) 0.6358(4) 0.0420(6) Uani 1 1 d . . .
H23A H 0.317(3) -0.2310(10) 0.589(4) 0.067(9) Uiso 1 1 d . . .
H23B H 0.454(3) -0.2412(10) 0.579(4) 0.071(9) Uiso 1 1 d . . .
H23C H 0.403(3) -0.2374(11) 0.743(5) 0.080(11) Uiso 1 1 d . . .
C30 C 0.8383(2) -0.20313(8) 0.3006(3) 0.0422(6) Uani 1 1 d . . .
C31 C 0.8863(2) -0.17021(8) 0.1976(3) 0.0416(6) Uani 1 1 d . . .
H31A H 0.8307 -0.1488 0.1364 0.050 Uiso 1 1 calc R . .
C32 C 1.0131(2) -0.16840(7) 0.1833(3) 0.0394(6) Uani 1 1 d . . .
H32A H 1.0446 -0.1457 0.1128 0.047 Uiso 1 1 calc R . .
C33 C 1.0945(2) -0.19922(8) 0.2702(3) 0.0403(6) Uani 1 1 d . . .
H33A H 1.1821 -0.1979 0.2600 0.048 Uiso 1 1 calc R . .
C34 C 1.0489(2) -0.23176(8) 0.3711(3) 0.0440(6) Uani 1 1 d . . .
H34A H 1.1049 -0.2533 0.4311 0.053 Uiso 1 1 calc R . .
C35 C 0.9231(2) -0.23358(8) 0.3865(3) 0.0449(6) Uani 1 1 d . . .
H35A H 0.8931 -0.2564 0.4581 0.054 Uiso 1 1 calc R . .
C36 C 0.7000(3) -0.20516(13) 0.3168(5) 0.0886(13) Uani 1 1 d . . .
H36A H 0.6577(11) -0.2156(9) 0.217(3) 0.133 Uiso 1 1 calc R . .
H36B H 0.6719(9) -0.1767(7) 0.339(4) 0.133 Uiso 1 1 calc R . .
H36C H 0.6867(5) -0.2244(9) 0.404(3) 0.133 Uiso 1 1 calc R . .

loop_
_atom_site_aniso_label
_atom_site_aniso_U_11
_atom_site_aniso_U_22
_atom_site_aniso_U_33
_atom_site_aniso_U_23
_atom_site_aniso_U_13
_atom_site_aniso_U_12
Al1 0.0282(3) 0.0258(3) 0.0395(4) 0.0026(3) -0.0029(3) -0.0049(2)
Al2 0.0227(3) 0.0355(3) 0.0263(4) -0.0033(3) 0.0031(2) 0.0016(2)
N1 0.0171(7) 0.0273(8) 0.0207(9) -0.0017(7) 0.0006(6) -0.0034(6)
N2 0.0195(7) 0.0255(8) 0.0178(9) 0.0021(7) 0.0005(6) -0.0018(6)
N3 0.0179(7) 0.0270(8) 0.0285(10) -0.0009(7) 0.0029(6) -0.0067(6)
C1 0.0179(8) 0.0265(9) 0.0217(11) 0.0000(8) 0.0025(7) -0.0031(7)
C2 0.0217(9) 0.0259(9) 0.0255(12) -0.0019(8) -0.0002(8) -0.0048(7)
C3 0.0176(9) 0.0276(10) 0.0300(12) -0.0016(9) -0.0014(8) -0.0030(7)
C4 0.0302(10) 0.0362(11) 0.0259(13) -0.0041(9) 0.0054(8) -0.0031(8)
C5 0.0316(10) 0.0347(10) 0.0209(12) 0.0062(9) 0.0021(8) 0.0014(8)
C6 0.0214(10) 0.0393(12) 0.0472(15) 0.0016(11) -0.0012(9) -0.0105(8)
C11 0.0422(15) 0.0364(15) 0.098(3) 0.0084(17) 0.0027(16) 0.0076(12)
C12 0.072(2) 0.0512(18) 0.0449(19) 0.0153(15) 0.0017(15) -0.0119(16)
C13 0.0457(15) 0.0427(15) 0.057(2) 0.0042(14) -0.0068(13) -0.0220(12)
C21 0.0269(12) 0.0671(19) 0.058(2) -0.0157(16) -0.0001(12) -0.0009(12)
C22 0.0505(16) 0.0612(18) 0.0304(15) 0.0006(14) 0.0147(12) 0.0054(13)
C23 0.0396(14) 0.0378(13) 0.0476(18) -0.0064(13) 0.0015(12) 0.0041(11)
C30 0.0371(12) 0.0468(13) 0.0450(16) -0.0164(12) 0.0138(10) -0.0078(10)
C31 0.0461(13) 0.0333(12) 0.0437(16) -0.0050(11) -0.0015(11) 0.0042(10)
C32 0.0467(13) 0.0331(12) 0.0389(15) -0.0012(10) 0.0075(10) -0.0107(10)
C33 0.0348(11) 0.0426(13) 0.0430(15) -0.0083(12) 0.0024(10) -0.0038(10)
C34 0.0520(14) 0.0392(13) 0.0389(16) -0.0001(11) -0.0019(11) 0.0047(11)
C35 0.0644(16) 0.0376(12) 0.0348(15) 0.0027(11) 0.0144(12) -0.0110(11)
C36 0.0473(17) 0.115(3) 0.110(3) -0.027(2) 0.0328(18) -0.0131(17)

loop_
_atom_type_symbol
_atom_type_description
_atom_type_scat_dispersion_real
_atom_type_scat_dispersion_imag
_atom_type_scat_source
C C 0.0033 0.0016 'International Tables Vol C Tables 4.2.6.8 and 6.1.1.4'
H H 0.0000 0.0000 'International Tables Vol C Tables 4.2.6.8 and 6.1.1.4'
N N 0.0061 0.0033 'International Tables Vol C Tables 4.2.6.8 and 6.1.1.4'
Al Al 0.0645 0.0514 'International Tables Vol C Tables 4.2.6.8 and 6.1.1.4'

loop_
_geom_angle_atom_site_label_1
_geom_angle_atom_site_label_2
_geom_angle_atom_site_label_3
_geom_angle
_geom_angle_site_symmetry_1
_geom_angle_site_symmetry_3
_geom_angle_publ_flag
C13 Al1 C12 113.91(15) . . ?
C13 Al1 C11 115.60(16) . . ?
C12 Al1 C11 114.90(18) . . ?
C13 Al1 N1 103.39(10) . . ?
C12 Al1 N1 105.52(11) . . ?
C11 Al1 N1 101.28(11) . . ?
C23 Al2 C22 113.96(14) . . ?
C23 Al2 C21 115.68(14) . . ?
C22 Al2 C21 115.28(15) . . ?
C23 Al2 N2 103.10(10) . . ?
C22 Al2 N2 103.04(10) . . ?
C21 Al2 N2 103.36(11) . . ?
C1 N1 C3 108.39(14) . . ?
C1 N1 C4 114.03(15) . . ?
C3 N1 C4 110.41(15) . . ?
C1 N1 Al1 108.42(11) . . ?
C3 N1 Al1 107.91(11) . . ?
C4 N1 Al1 107.50(11) . . ?
C1 N2 C2 108.85(13) . . ?
C1 N2 C5 113.76(15) . . ?
C2 N2 C5 110.41(14) . . ?
C1 N2 Al2 107.84(11) . . ?
C2 N2 Al2 108.54(11) . . ?
C5 N2 Al2 107.29(11) . . ?
C3 N3 C2 109.19(15) . . ?
C3 N3 C6 110.68(15) . . ?
C2 N3 C6 110.81(15) . . ?
N2 C1 N1 117.14(14) . . ?
N2 C1 H1A 108.0 . . ?
N1 C1 H1A 108.0 . . ?
N2 C1 H1B 108.0 . . ?
N1 C1 H1B 108.0 . . ?
H1A C1 H1B 107.3 . . ?
N3 C2 N2 110.57(15) . . ?
N3 C2 H2A 109.5 . . ?
N2 C2 H2A 109.5 . . ?
N3 C2 H2B 109.5 . . ?
N2 C2 H2B 109.5 . . ?
H2A C2 H2B 108.1 . . ?
N3 C3 N1 110.74(14) . . ?
N3 C3 H3A 109.5 . . ?
N1 C3 H3A 109.5 . . ?
N3 C3 H3B 109.5 . . ?
N1 C3 H3B 109.5 . . ?
H3A C3 H3B 108.1 . . ?
N1 C4 H4A 109.5 . . ?
N1 C4 H4B 109.5 . . ?
H4A C4 H4B 109.5 . . ?
N1 C4 H4C 109.5 . . ?
H4A C4 H4C 109.5 . . ?
H4B C4 H4C 109.5 . . ?
N2 C5 H5A 109.5 . . ?
N2 C5 H5B 109.5 . . ?
H5A C5 H5B 109.5 . . ?
N2 C5 H5C 109.5 . . ?
H5A C5 H5C 109.5 . . ?
H5B C5 H5C 109.5 . . ?
N3 C6 H6A 109.5 . . ?
N3 C6 H6B 109.5 . . ?
H6A C6 H6B 109.5 . . ?
N3 C6 H6C 109.5 . . ?
H6A C6 H6C 109.5 . . ?
H6B C6 H6C 109.5 . . ?
Al1 C11 H11A 112.0(17) . . ?
Al1 C11 H11B 108.2(19) . . ?
H11A C11 H11B 108(3) . . ?
Al1 C11 H11C 117(2) . . ?
H11A C11 H11C 107(3) . . ?
H11B C11 H11C 103(3) . . ?
Al1 C12 H12A 110(2) . . ?
Al1 C12 H12B 113(2) . . ?
H12A C12 H12B 107(3) . . ?
Al1 C12 H12C 113(2) . . ?
H12A C12 H12C 111(3) . . ?
H12B C12 H12C 102(3) . . ?
Al1 C13 H13A 112.5(18) . . ?
Al1 C13 H13C 108.9(19) . . ?
H13A C13 H13C 109(3) . . ?
Al1 C13 H13B 116(2) . . ?
H13A C13 H13B 102(3) . . ?
H13C C13 H13B 109(3) . . ?
Al2 C21 H21A 113.6(17) . . ?
Al2 C21 H21B 114.6(18) . . ?
H21A C21 H21B 110(3) . . ?
Al2 C21 H21C 110(2) . . ?
H21A C21 H21C 111(3) . . ?
H21B C21 H21C 97(3) . . ?
Al2 C22 H22A 117.1(18) . . ?
Al2 C22 H22B 108.0(19) . . ?
H22A C22 H22B 105(3) . . ?
Al2 C22 H22C 116(2) . . ?
H22A C22 H22C 102(2) . . ?
H22B C22 H22C 107(3) . . ?
Al2 C23 H23A 116.1(18) . . ?
Al2 C23 H23B 108.4(18) . . ?
H23A C23 H23B 110(3) . . ?
Al2 C23 H23C 114(2) . . ?
H23A C23 H23C 104(2) . . ?
H23B C23 H23C 104(3) . . ?
C35 C30 C31 117.3(2) . . ?
C35 C30 C36 121.9(3) . . ?
C31 C30 C36 120.8(3) . . ?
C32 C31 C30 120.7(2) . . ?
C32 C31 H31A 119.7 . . ?
C30 C31 H31A 119.7 . . ?
C33 C32 C31 120.4(2) . . ?
C33 C32 H32A 119.8 . . ?
C31 C32 H32A 119.8 . . ?
C34 C33 C32 119.6(2) . . ?
C34 C33 H33A 120.2 . . ?
C32 C33 H33A 120.2 . . ?
C33 C34 C35 120.2(2) . . ?
C33 C34 H34A 119.9 . . ?
C35 C34 H34A 119.9 . . ?
C34 C35 C30 121.8(2) . . ?
C34 C35 H35A 119.1 . . ?
C30 C35 H35A 119.1 . . ?
C30 C36 H36A 109.5 . . ?
C30 C36 H36B 109.5 . . ?
H36A C36 H36B 109.5 . . ?
C30 C36 H36C 109.5 . . ?
H36A C36 H36C 109.5 . . ?
H36B C36 H36C 109.5 . . ?

loop_
_geom_bond_atom_site_label_1
_geom_bond_atom_site_label_2
_geom_bond_distance
_geom_bond_site_symmetry_2
_geom_bond_publ_flag
Al1 C13 1.959(3) . ?
Al1 C12 1.962(3) . ?
Al1 C11 1.963(3) . ?
Al1 N1 2.0977(17) . ?
Al2 C23 1.962(3) . ?
Al2 C22 1.962(3) . ?
Al2 C21 1.967(3) . ?
Al2 N2 2.0897(17) . ?
N1 C1 1.482(2) . ?
N1 C3 1.486(2) . ?
N1 C4 1.489(3) . ?
N2 C1 1.478(2) . ?
N2 C2 1.481(2) . ?
N2 C5 1.490(2) . ?
N3 C3 1.446(2) . ?
N3 C2 1.453(2) . ?
N3 C6 1.464(2) . ?
C1 H1A 0.9900 . ?
C1 H1B 0.9900 . ?
C2 H2A 0.9900 . ?
C2 H2B 0.9900 . ?
C3 H3A 0.9900 . ?
C3 H3B 0.9900 . ?
C4 H4A 0.9714 . ?
C4 H4B 0.9714 . ?
C4 H4C 0.9714 . ?
C5 H5A 0.9601 . ?
C5 H5B 0.9601 . ?
C5 H5C 0.9601 . ?
C6 H6A 0.9646 . ?
C6 H6B 0.9646 . ?
C6 H6C 0.9646 . ?
C11 H11A 0.95(3) . ?
C11 H11B 0.94(3) . ?
C11 H11C 0.95(4) . ?
C12 H12A 0.89(4) . ?
C12 H12B 0.96(4) . ?
C12 H12C 0.88(4) . ?
C13 H13A 0.95(3) . ?
C13 H13C 0.91(3) . ?
C13 H13B 0.94(4) . ?
C21 H21A 0.95(3) . ?
C21 H21B 0.99(4) . ?
C21 H21C 0.84(4) . ?
C22 H22A 0.94(3) . ?
C22 H22B 0.91(3) . ?
C22 H22C 0.94(3) . ?
C23 H23A 0.90(3) . ?
C23 H23B 0.94(3) . ?
C23 H23C 0.92(3) . ?
C30 C35 1.382(3) . ?
C30 C31 1.391(3) . ?
C30 C36 1.499(3) . ?
C31 C32 1.374(3) . ?
C31 H31A 0.9500 . ?
C32 C33 1.371(3) . ?
C32 H32A 0.9500 . ?
C33 C34 1.362(3) . ?
C33 H33A 0.9500 . ?
C34 C35 1.364(3) . ?
C34 H34A 0.9500 . ?
C35 H35A 0.9500 . ?
C36 H36A 0.9058 . ?
C36 H36B 0.9058 . ?
C36 H36C 0.9058 . ?

loop_
_geom_torsion_atom_site_label_1
_geom_torsion_atom_site_label_2
_geom_torsion_atom_site_label_3
_geom_torsion_atom_site_label_4
_geom_torsion
_geom_torsion_site_symmetry_1
_geom_torsion_site_symmetry_2
_geom_torsion_site_symmetry_3
_geom_torsion_site_symmetry_4
_geom_torsion_publ_flag
C13 Al1 N1 C1 -73.46(16) . . . . ?
C12 Al1 N1 C1 46.45(16) . . . . ?
C11 Al1 N1 C1 166.51(16) . . . . ?
C13 Al1 N1 C3 169.34(16) . . . . ?
C12 Al1 N1 C3 -70.75(16) . . . . ?
C11 Al1 N1 C3 49.32(18) . . . . ?
C13 Al1 N1 C4 50.25(16) . . . . ?
C12 Al1 N1 C4 170.16(15) . . . . ?
C11 Al1 N1 C4 -69.77(17) . . . . ?
C23 Al2 N2 C1 -169.47(14) . . . . ?
C22 Al2 N2 C1 -50.66(15) . . . . ?
C21 Al2 N2 C1 69.70(16) . . . . ?
C23 Al2 N2 C2 -51.69(15) . . . . ?
C22 Al2 N2 C2 67.11(15) . . . . ?
C21 Al2 N2 C2 -172.52(15) . . . . ?
C23 Al2 N2 C5 67.62(14) . . . . ?
C22 Al2 N2 C5 -173.57(14) . . . . ?
C21 Al2 N2 C5 -53.21(16) . . . . ?
C2 N2 C1 N1 48.5(2) . . . . ?
C5 N2 C1 N1 -75.02(19) . . . . ?
Al2 N2 C1 N1 166.12(12) . . . . ?
C3 N1 C1 N2 -48.5(2) . . . . ?
C4 N1 C1 N2 75.0(2) . . . . ?
Al1 N1 C1 N2 -165.35(12) . . . . ?
C3 N3 C2 N2 64.47(19) . . . . ?
C6 N3 C2 N2 -173.37(16) . . . . ?
C1 N2 C2 N3 -54.5(2) . . . . ?
C5 N2 C2 N3 71.05(19) . . . . ?
Al2 N2 C2 N3 -171.62(12) . . . . ?
C2 N3 C3 N1 -64.7(2) . . . . ?
C6 N3 C3 N1 173.03(17) . . . . ?
C1 N1 C3 N3 54.8(2) . . . . ?
C4 N1 C3 N3 -70.8(2) . . . . ?
Al1 N1 C3 N3 172.00(13) . . . . ?
C35 C30 C31 C32 -0.2(3) . . . . ?
C36 C30 C31 C32 179.9(2) . . . . ?
C30 C31 C32 C33 0.3(3) . . . . ?
C31 C32 C33 C34 0.0(3) . . . . ?
C32 C33 C34 C35 -0.3(4) . . . . ?
C33 C34 C35 C30 0.4(4) . . . . ?
C31 C30 C35 C34 -0.2(4) . . . . ?
C36 C30 C35 C34 179.8(3) . . . . ?
